data_7237740
loop_
_publ_author_name
'Naito, Toshio'
'Karasudani, Tomoaki'
'Yamamoto, Ryoma'
'Zhang, Ming Yang'
'Yamamoto, Takashi'

_publ_section_title
;
 A possibly highly conducting state in an optically excited molecular
 crystal
;
_journal_issue 30
_journal_name_full 'Journal of Materials Chemistry C'
_journal_page_first 9175
_journal_paper_doi 10.1039/C9TC00491B
_journal_volume 7
_journal_year 2019
_chemical_formula_moiety 'C54 H21 N5 Ni6 S60'
_chemical_formula_sum 'C54 H21 N5 Ni6 S60'
_chemical_formula_weight 3015.59
_chemical_name_systematic BPY[Ni(dmit)2]6(CH3CN)3
_space_group_crystal_system triclinic
_space_group_IT_number 2
_space_group_name_Hall '-P 1'
_space_group_name_H-M_alt 'P -1'
_atom_sites_solution_hydrogens geom
_atom_sites_solution_primary direct
_atom_sites_solution_secondary difmap
_audit_update_record
;
2019-01-04 deposited with the CCDC.	2019-06-19 downloaded from the CCDC.
;
_cell_angle_alpha 94.427(7)
_cell_angle_beta 99.435(7)
_cell_angle_gamma 91.988(7)
_cell_formula_units_Z 2
_cell_length_a 13.2763(2)
_cell_length_b 18.8083(3)
_cell_length_c 19.8878(4)
_cell_measurement_reflns_used 38698
_cell_measurement_temperature 100
_cell_measurement_theta_max 68.34
_cell_measurement_theta_min 3.13
_cell_volume 4878.62(19)
_computing_cell_refinement 'RAPID AUTO'
_computing_data_collection 'RAPID AUTO (Rigaku, ????)'
_computing_data_reduction 'RAPID AUTO'
_computing_molecular_graphics 'CrystalStructure 4.3'
_computing_publication_material 'CrystalStructure 4.3 (Rigaku, 2018)'
_computing_structure_refinement 'SHELXL Version 2018/3 (Sheldrick, 2008)'
_computing_structure_solution 'SIR2011 (Burla, et al., 2012)'
_diffrn_ambient_temperature 100
_diffrn_detector_area_resol_mean 10.000
_diffrn_measured_fraction_theta_full 0.977
_diffrn_measured_fraction_theta_max 0.976
_diffrn_measurement_device_type 'Rigaku R-AXIS RAPID'
_diffrn_measurement_method \w
_diffrn_radiation_type 'Cu K\a'
_diffrn_radiation_wavelength 1.54187
_diffrn_reflns_av_R_equivalents 0.1525
_diffrn_reflns_av_unetI/netI 0.1525
_diffrn_reflns_Laue_measured_fraction_full 0.977
_diffrn_reflns_Laue_measured_fraction_max 0.976
_diffrn_reflns_limit_h_max 15
_diffrn_reflns_limit_h_min -15
_diffrn_reflns_limit_k_max 22
_diffrn_reflns_limit_k_min -22
_diffrn_reflns_limit_l_max 23
_diffrn_reflns_limit_l_min -23
_diffrn_reflns_number 55249
_diffrn_reflns_point_group_measured_fraction_full 0.977
_diffrn_reflns_point_group_measured_fraction_max 0.976
_diffrn_reflns_theta_full 67.687
_diffrn_reflns_theta_max 68.249
_diffrn_reflns_theta_min 3.127
_diffrn_standards_number 0
_exptl_absorpt_coefficient_mu 13.622
_exptl_absorpt_correction_T_max 0.104
_exptl_absorpt_correction_T_min 0.042
_exptl_absorpt_correction_type multi-scan
_exptl_absorpt_process_details 'ABSCOR (Rigaku, 1995)'
_exptl_crystal_colour black
_exptl_crystal_density_diffrn 2.053
_exptl_crystal_density_method 'not measured'
_exptl_crystal_description chip
_exptl_crystal_F_000 3016.00
_exptl_crystal_preparation Photoconductivity
_exptl_crystal_recrystallization_method 'Re-crystallisation from solvent: CH3CN'
_exptl_crystal_size_max 0.562
_exptl_crystal_size_mid 0.213
_exptl_crystal_size_min 0.166
_refine_diff_density_max 0.81
_refine_diff_density_min -1.10
_refine_ls_extinction_method none
_refine_ls_goodness_of_fit_ref 0.659
_refine_ls_hydrogen_treatment constr
_refine_ls_number_parameters 1129
_refine_ls_number_reflns 17410
_refine_ls_number_restraints 0
_refine_ls_R_factor_all 0.0840
_refine_ls_R_factor_gt 0.0566
_refine_ls_shift/su_max 0.001
_refine_ls_structure_factor_coef Fsqd
_refine_ls_weighting_details 'w = 1/[\s^2^(Fo^2^)+(0.1151P)^2^] where P=(Fo^2^+2Fc^2^)/3'
_refine_ls_weighting_scheme calc
_refine_ls_wR_factor_gt 0.1368
_refine_ls_wR_factor_ref 0.1515
_reflns_Friedel_coverage 0.000
_reflns_number_gt 11196
_reflns_number_total 17410
_reflns_threshold_expression F^2^>2.0\s(F^2^)
_cod_data_source_file c9tc00491b2.cif
_cod_data_source_block 180111
_cod_original_cell_volume 4878.61(19)
_cod_database_code 7237740

loop_
_space_group_symop_id
_space_group_symop_operation_xyz
1 +X,+Y,+Z
2 -X,-Y,-Z

loop_
_atom_site_label
_atom_site_type_symbol
_atom_site_fract_x
_atom_site_fract_y
_atom_site_fract_z
_atom_site_U_iso_or_equiv
_atom_site_adp_type
_atom_site_occupancy
_atom_site_site_symmetry_order
_atom_site_calc_flag
_atom_site_refinement_flags_posn
_atom_site_refinement_flags_adp
Ni1 Ni 0.12982(4) 0.62931(3) 0.01547(3) 0.01045(16) Uani 1 1 d . .
Ni2 Ni 0.37479(5) 0.54515(3) 0.00854(3) 0.01070(16) Uani 1 1 d . .
Ni3 Ni 0.10536(5) 0.28683(3) -0.03941(3) 0.01085(16) Uani 1 1 d . .
Ni4 Ni 0.42612(5) 0.23150(3) 0.11221(3) 0.00981(16) Uani 1 1 d . .
Ni5 Ni 0.60527(5) 0.11193(3) -0.06151(3) 0.00918(16) Uani 1 1 d . .
Ni6 Ni -0.15429(5) 0.02758(3) -0.06890(3) 0.00966(16) Uani 1 1 d . .
S1 S 0.28142(8) 0.69014(5) 0.37621(4) 0.0213(2) Uani 1 1 d . .
S2 S 0.23533(8) 0.74482(5) 0.23830(4) 0.0122(2) Uani 1 1 d . .
S3 S 0.21608(8) 0.59188(5) 0.25117(4) 0.0131(2) Uani 1 1 d . .
S4 S 0.17218(8) 0.72406(5) 0.08462(4) 0.0122(2) Uani 1 1 d . .
S5 S 0.14931(8) 0.56006(4) 0.09879(4) 0.0123(2) Uani 1 1 d . .
S6 S 0.11383(8) 0.69867(4) -0.06791(4) 0.0110(2) Uani 1 1 d . .
S7 S 0.08611(8) 0.53414(4) -0.05295(4) 0.0113(2) Uani 1 1 d . .
S8 S 0.04607(8) 0.66542(4) -0.22076(4) 0.0117(2) Uani 1 1 d . .
S9 S 0.02756(8) 0.51328(5) -0.20722(4) 0.0119(2) Uani 1 1 d . .
S10 S -0.01610(8) 0.56689(5) -0.34593(4) 0.0208(2) Uani 1 1 d . .
S11 S 0.52791(8) 0.60749(5) 0.36875(4) 0.0210(2) Uani 1 1 d . .
S12 S 0.48188(8) 0.66105(4) 0.23067(4) 0.0126(2) Uani 1 1 d . .
S13 S 0.46281(8) 0.50829(5) 0.24379(4) 0.0126(2) Uani 1 1 d . .
S14 S 0.42038(8) 0.64015(4) 0.07633(4) 0.0115(2) Uani 1 1 d . .
S15 S 0.39463(8) 0.47643(4) 0.09104(4) 0.0124(2) Uani 1 1 d . .
S16 S 0.35090(8) 0.61426(4) -0.07397(4) 0.0112(2) Uani 1 1 d . .
S17 S 0.33522(8) 0.44962(4) -0.06021(4) 0.0122(2) Uani 1 1 d . .
S18 S 0.28984(7) 0.58217(4) -0.22653(4) 0.0116(2) Uani 1 1 d . .
S19 S 0.27643(8) 0.42907(5) -0.21415(4) 0.0125(2) Uani 1 1 d . .
S20 S 0.23666(8) 0.48331(5) -0.35233(4) 0.0197(2) Uani 1 1 d . .
S21 S 0.26574(8) 0.35117(5) 0.31900(4) 0.0188(2) Uani 1 1 d . .
S22 S 0.21531(8) 0.40442(5) 0.18119(4) 0.0125(2) Uani 1 1 d . .
S23 S 0.19552(8) 0.25184(5) 0.19547(4) 0.0122(2) Uani 1 1 d . .
S24 S 0.14735(8) 0.38240(4) 0.02778(4) 0.0115(2) Uani 1 1 d . .
S25 S 0.12549(8) 0.21923(4) 0.04396(4) 0.0125(2) Uani 1 1 d . .
S26 S 0.08897(8) 0.35186(4) -0.12563(4) 0.0115(2) Uani 1 1 d . .
S27 S 0.06527(8) 0.18907(4) -0.10326(4) 0.0123(2) Uani 1 1 d . .
S28 S 0.01907(8) 0.31056(5) -0.27737(4) 0.0144(2) Uani 1 1 d . .
S29 S -0.00085(8) 0.15990(5) -0.25535(4) 0.0135(2) Uani 1 1 d . .
S30 S -0.05917(9) 0.20371(5) -0.39540(4) 0.0234(3) Uani 1 1 d . .
S31 S 0.54470(9) 0.31012(5) 0.47207(4) 0.0233(3) Uani 1 1 d . .
S32 S 0.53481(8) 0.35314(5) 0.33092(4) 0.0145(2) Uani 1 1 d . .
S33 S 0.49038(8) 0.20445(5) 0.35025(4) 0.0150(2) Uani 1 1 d . .
S34 S 0.47267(7) 0.32755(4) 0.17749(4) 0.0111(2) Uani 1 1 d . .
S35 S 0.44105(7) 0.16519(4) 0.19699(4) 0.0106(2) Uani 1 1 d . .
S36 S 0.40387(8) 0.29844(4) 0.02880(4) 0.0113(2) Uani 1 1 d . .
S37 S 0.38459(7) 0.13600(4) 0.04532(4) 0.0105(2) Uani 1 1 d . .
S38 S 0.33853(8) 0.26506(5) -0.12303(4) 0.0129(2) Uani 1 1 d . .
S39 S 0.31974(8) 0.11215(5) -0.10752(4) 0.0127(2) Uani 1 1 d . .
S40 S 0.27108(8) 0.16458(5) -0.24598(4) 0.0191(2) Uani 1 1 d . .
S41 S 0.74007(8) 0.17605(5) 0.29931(4) 0.0175(2) Uani 1 1 d . .
S42 S 0.70564(8) 0.22966(5) 0.16003(4) 0.0115(2) Uani 1 1 d . .
S43 S 0.68247(8) 0.07752(5) 0.17455(4) 0.0114(2) Uani 1 1 d . .
S44 S 0.64928(7) 0.20700(4) 0.00596(4) 0.0103(2) Uani 1 1 d . .
S45 S 0.62292(7) 0.04375(4) 0.02176(4) 0.0106(2) Uani 1 1 d . .
S46 S 0.58682(8) 0.18100(4) -0.14454(4) 0.0110(2) Uani 1 1 d . .
S47 S 0.55547(8) 0.01721(4) -0.12843(4) 0.0107(2) Uani 1 1 d . .
S48 S 0.51450(8) 0.14777(5) -0.29668(4) 0.0139(2) Uani 1 1 d . .
S49 S 0.48269(8) -0.00337(5) -0.28147(4) 0.0146(2) Uani 1 1 d . .
S50 S 0.43067(9) 0.04953(5) -0.41923(5) 0.0258(3) Uani 1 1 d . .
S51 S -0.00797(8) 0.08940(5) 0.29145(4) 0.0202(2) Uani 1 1 d . .
S52 S -0.05110(8) 0.14438(5) 0.15301(4) 0.0125(2) Uani 1 1 d . .
S53 S -0.07353(8) -0.00798(5) 0.16649(4) 0.0125(2) Uani 1 1 d . .
S54 S -0.11160(7) 0.12295(4) -0.00146(4) 0.0107(2) Uani 1 1 d . .
S55 S -0.13836(8) -0.04005(4) 0.01426(4) 0.0115(2) Uani 1 1 d . .
S56 S -0.17304(8) 0.09327(4) -0.15469(4) 0.0115(2) Uani 1 1 d . .
S57 S -0.19491(8) -0.06991(4) -0.13315(4) 0.0112(2) Uani 1 1 d . .
S58 S -0.24162(8) 0.05301(5) -0.30653(4) 0.0160(2) Uani 1 1 d . .
S59 S -0.26372(8) -0.09726(5) -0.28553(4) 0.0134(2) Uani 1 1 d . .
S60 S -0.32050(9) -0.05272(5) -0.42516(5) 0.0281(3) Uani 1 1 d . .
N1 N 0.1590(3) 0.25559(15) 0.46707(16) 0.0197(8) Uani 1 1 d . .
N2 N -0.0440(3) 0.29729(15) 0.45211(14) 0.0158(7) Uani 1 1 d . .
N3 N 0.0867(4) 0.1008(2) 0.4886(3) 0.0694(16) Uani 1 1 d . .
N4 N 0.2176(3) 0.42451(18) 0.48208(17) 0.0355(10) Uani 1 1 d . .
N5 N 0.2184(3) 0.82204(19) -0.46007(16) 0.0346(10) Uani 1 1 d . .
C1 C 0.2461(3) 0.67639(18) 0.29309(17) 0.0128(8) Uani 1 1 d . .
C2 C 0.1958(3) 0.69151(18) 0.16164(17) 0.0109(8) Uani 1 1 d . .
C3 C 0.1880(3) 0.61785(18) 0.16868(17) 0.0109(8) Uani 1 1 d . .
C4 C 0.0740(3) 0.63954(17) -0.13754(16) 0.0078(8) Uani 1 1 d . .
C5 C 0.0652(3) 0.56697(17) -0.13110(17) 0.0088(8) Uani 1 1 d . .
C6 C 0.0181(3) 0.58090(18) -0.26214(17) 0.0115(8) Uani 1 1 d . .
C7 C 0.4927(3) 0.59308(17) 0.28544(16) 0.0108(8) Uani 1 1 d . .
C8 C 0.4436(3) 0.60732(17) 0.15442(16) 0.0088(8) Uani 1 1 d . .
C9 C 0.4342(3) 0.53434(18) 0.16104(16) 0.0095(8) Uani 1 1 d . .
C10 C 0.3169(3) 0.55611(18) -0.14398(16) 0.0098(8) Uani 1 1 d . .
C11 C 0.3111(3) 0.48267(18) -0.13779(17) 0.0094(8) Uani 1 1 d . .
C12 C 0.2660(3) 0.49745(17) -0.26869(17) 0.0109(8) Uani 1 1 d . .
C13 C 0.2275(3) 0.33651(18) 0.23586(16) 0.0112(8) Uani 1 1 d . .
C14 C 0.1736(3) 0.35025(18) 0.10554(16) 0.0086(8) Uani 1 1 d . .
C15 C 0.1648(3) 0.27767(18) 0.11309(17) 0.0106(8) Uani 1 1 d . .
C16 C 0.0506(3) 0.28950(18) -0.19269(17) 0.0103(8) Uani 1 1 d . .
C17 C 0.0413(3) 0.21788(17) -0.18291(16) 0.0095(8) Uani 1 1 d . .
C18 C -0.0149(3) 0.22381(18) -0.31378(17) 0.0139(8) Uani 1 1 d . .
C19 C 0.5249(3) 0.28971(18) 0.38858(17) 0.0129(8) Uani 1 1 d . .
C20 C 0.4933(3) 0.29768(18) 0.25662(17) 0.0116(8) Uani 1 1 d . .
C21 C 0.4769(3) 0.22577(17) 0.26566(16) 0.0100(8) Uani 1 1 d . .
C22 C 0.3671(3) 0.23970(18) -0.04038(17) 0.0099(8) Uani 1 1 d . .
C23 C 0.3588(3) 0.16689(18) -0.03263(16) 0.0081(8) Uani 1 1 d . .
C24 C 0.3081(3) 0.17943(18) -0.16312(17) 0.0121(8) Uani 1 1 d . .
C25 C 0.7111(3) 0.16238(18) 0.21523(17) 0.0110(8) Uani 1 1 d . .
C26 C 0.6699(3) 0.17542(17) 0.08425(16) 0.0073(8) Uani 1 1 d . .
C27 C 0.6597(3) 0.10269(18) 0.09142(16) 0.0084(8) Uani 1 1 d . .
C28 C 0.5443(3) 0.12224(17) -0.21390(17) 0.0100(8) Uani 1 1 d . .
C29 C 0.5307(3) 0.04977(17) -0.20650(17) 0.0104(8) Uani 1 1 d . .
C30 C 0.4734(3) 0.06400(18) -0.33672(16) 0.0134(8) Uani 1 1 d . .
C31 C -0.0428(3) 0.07643(18) 0.20763(16) 0.0113(8) Uani 1 1 d . .
C32 C -0.0903(3) 0.09066(17) 0.07671(16) 0.0081(8) Uani 1 1 d . .
C33 C -0.1008(3) 0.01863(18) 0.08439(16) 0.0089(8) Uani 1 1 d . .
C34 C -0.2122(3) 0.03181(17) -0.22214(17) 0.0109(8) Uani 1 1 d . .
C35 C -0.2209(3) -0.04061(17) -0.21234(17) 0.0108(8) Uani 1 1 d . .
C36 C -0.2767(3) -0.03309(18) -0.34348(17) 0.0132(8) Uani 1 1 d . .
C37 C 0.2504(3) 0.2264(2) 0.4754(2) 0.0286(11) Uani 1 1 d . .
H37 H 0.273363 0.202944 0.437044 0.034 Uiso 1 1 calc R U
C38 C 0.3115(3) 0.2298(2) 0.5385(2) 0.0331(11) Uani 1 1 d . .
H38 H 0.376570 0.209558 0.543935 0.040 Uiso 1 1 calc R U
C39 C 0.2765(3) 0.2633(2) 0.5940(2) 0.0281(11) Uani 1 1 d . .
H39 H 0.316801 0.265326 0.638232 0.034 Uiso 1 1 calc R U
C40 C 0.1831(3) 0.29362(19) 0.58477(19) 0.0218(9) Uani 1 1 d . .
H40 H 0.159046 0.316739 0.622846 0.026 Uiso 1 1 calc R U
C41 C 0.1236(3) 0.29076(18) 0.52031(18) 0.0168(9) Uani 1 1 d . .
C42 C 0.0256(3) 0.32410(17) 0.50652(17) 0.0142(9) Uani 1 1 d . .
C43 C 0.0010(3) 0.38222(18) 0.54672(18) 0.0191(9) Uani 1 1 d . .
H43 H 0.049656 0.402972 0.584117 0.023 Uiso 1 1 calc R U
C44 C -0.0938(3) 0.4098(2) 0.5324(2) 0.0236(10) Uani 1 1 d . .
H44 H -0.111158 0.449212 0.560468 0.028 Uiso 1 1 calc R U
C45 C -0.1638(3) 0.38060(19) 0.4777(2) 0.0238(10) Uani 1 1 d . .
H45 H -0.229758 0.399200 0.467787 0.029 Uiso 1 1 calc R U
C46 C -0.1367(3) 0.32380(19) 0.43732(19) 0.0214(10) Uani 1 1 d . .
H46 H -0.183824 0.303448 0.398935 0.026 Uiso 1 1 calc R U
C47 C -0.0160(3) 0.23580(19) 0.40902(19) 0.0231(10) Uani 1 1 d . .
H47A H -0.061992 0.230924 0.364226 0.028 Uiso 1 1 calc R U
H47B H -0.022871 0.191219 0.431646 0.028 Uiso 1 1 calc R U
C48 C 0.0923(3) 0.2484(2) 0.39902(19) 0.0251(10) Uani 1 1 d . .
H48A H 0.112969 0.207962 0.370306 0.030 Uiso 1 1 calc R U
H48B H 0.098761 0.292517 0.375572 0.030 Uiso 1 1 calc R U
C49 C 0.1413(5) 0.0148(3) 0.5847(3) 0.088(2) Uani 1 1 d . .
H49A H 0.200715 0.036381 0.616386 0.106 Uiso 1 1 calc R U
H49B H 0.159408 -0.030710 0.563390 0.106 Uiso 1 1 calc R U
H49C H 0.084926 0.006358 0.609740 0.106 Uiso 1 1 calc R U
C50 C 0.1093(4) 0.0636(3) 0.5309(3) 0.0591(17) Uani 1 1 d . .
C51 C 0.3683(4) 0.4919(2) 0.4442(3) 0.0535(15) Uani 1 1 d . .
H51A H 0.423967 0.459681 0.440795 0.064 Uiso 1 1 calc R U
H51B H 0.392821 0.532348 0.477683 0.064 Uiso 1 1 calc R U
H51C H 0.344899 0.509547 0.399484 0.064 Uiso 1 1 calc R U
C52 C 0.2840(4) 0.4537(2) 0.46610(19) 0.0251(10) Uani 1 1 d . .
C53 C 0.3649(3) 0.86713(19) -0.51862(19) 0.0319(12) Uani 1 1 d . .
H53A H 0.429237 0.871289 -0.486055 0.038 Uiso 1 1 calc R U
H53B H 0.348847 0.914059 -0.534634 0.038 Uiso 1 1 calc R U
H53C H 0.371904 0.833671 -0.557689 0.038 Uiso 1 1 calc R U
C54 C 0.2837(4) 0.8411(2) -0.48542(19) 0.0272(11) Uani 1 1 d . .

loop_
_atom_site_aniso_label
_atom_site_aniso_U_11
_atom_site_aniso_U_22
_atom_site_aniso_U_33
_atom_site_aniso_U_23
_atom_site_aniso_U_13
_atom_site_aniso_U_12
Ni1 0.0155(4) 0.0065(3) 0.0083(3) 0.0001(3) 0.0009(3) -0.0070(3)
Ni2 0.0175(4) 0.0056(3) 0.0082(3) 0.0010(3) 0.0013(3) -0.0065(3)
Ni3 0.0169(4) 0.0064(3) 0.0084(3) 0.0011(2) 0.0009(3) -0.0056(3)
Ni4 0.0159(4) 0.0057(3) 0.0072(3) 0.0007(2) 0.0013(3) -0.0048(3)
Ni5 0.0150(4) 0.0052(3) 0.0064(3) 0.0003(2) 0.0004(3) -0.0053(3)
Ni6 0.0152(4) 0.0051(3) 0.0080(3) 0.0005(2) 0.0014(3) -0.0051(3)
S1 0.0327(7) 0.0198(5) 0.0093(4) -0.0006(4) -0.0013(4) -0.0023(5)
S2 0.0186(6) 0.0077(4) 0.0093(4) -0.0004(3) 0.0005(4) -0.0034(4)
S3 0.0200(6) 0.0088(5) 0.0098(4) 0.0017(3) 0.0006(4) -0.0040(4)
S4 0.0206(6) 0.0058(4) 0.0094(4) 0.0003(3) 0.0019(4) -0.0061(4)
S5 0.0198(6) 0.0056(5) 0.0102(4) -0.0001(3) 0.0005(4) -0.0055(4)
S6 0.0183(6) 0.0045(4) 0.0092(4) -0.0008(3) 0.0010(4) -0.0049(4)
S7 0.0190(6) 0.0049(4) 0.0093(4) 0.0006(3) 0.0018(4) -0.0055(4)
S8 0.0185(6) 0.0066(4) 0.0092(4) 0.0004(3) 0.0007(4) -0.0026(4)
S9 0.0186(6) 0.0058(4) 0.0101(4) -0.0014(3) 0.0009(4) -0.0035(4)
S10 0.0356(7) 0.0155(5) 0.0091(4) -0.0011(4) -0.0014(4) -0.0021(5)
S11 0.0328(7) 0.0195(5) 0.0087(4) -0.0007(4) 0.0004(4) -0.0061(5)
S12 0.0212(6) 0.0064(4) 0.0096(4) -0.0008(3) 0.0022(4) -0.0039(4)
S13 0.0202(6) 0.0081(4) 0.0092(4) 0.0020(3) 0.0020(4) -0.0038(4)
S14 0.0207(6) 0.0045(4) 0.0085(4) 0.0008(3) 0.0016(4) -0.0051(4)
S15 0.0230(6) 0.0037(4) 0.0095(4) 0.0002(3) 0.0015(4) -0.0063(4)
S16 0.0188(6) 0.0041(4) 0.0099(4) 0.0000(3) 0.0014(4) -0.0056(4)
S17 0.0216(6) 0.0050(4) 0.0091(4) 0.0013(3) 0.0010(4) -0.0057(4)
S18 0.0177(6) 0.0075(4) 0.0091(4) 0.0015(3) 0.0010(4) -0.0047(4)
S19 0.0198(6) 0.0062(4) 0.0104(4) -0.0011(3) 0.0013(4) -0.0045(4)
S20 0.0312(7) 0.0168(5) 0.0088(4) -0.0010(4) -0.0008(4) -0.0047(5)
S21 0.0255(7) 0.0209(5) 0.0086(4) -0.0016(4) 0.0011(4) -0.0059(5)
S22 0.0195(6) 0.0074(4) 0.0097(4) -0.0014(3) 0.0021(4) -0.0048(4)
S23 0.0180(6) 0.0085(5) 0.0095(4) 0.0015(3) 0.0009(4) -0.0027(4)
S24 0.0203(6) 0.0043(4) 0.0096(4) 0.0014(3) 0.0024(4) -0.0055(4)
S25 0.0223(6) 0.0042(4) 0.0098(4) 0.0005(3) 0.0001(4) -0.0054(4)
S26 0.0191(6) 0.0055(4) 0.0096(4) 0.0004(3) 0.0026(4) -0.0049(4)
S27 0.0218(6) 0.0056(4) 0.0085(4) 0.0010(3) 0.0004(4) -0.0052(4)
S28 0.0234(6) 0.0104(5) 0.0093(4) 0.0030(3) 0.0030(4) -0.0047(4)
S29 0.0209(6) 0.0093(5) 0.0093(4) 0.0001(3) 0.0004(4) -0.0032(4)
S30 0.0374(7) 0.0213(5) 0.0087(4) 0.0009(4) -0.0018(4) -0.0109(5)
S31 0.0428(8) 0.0173(5) 0.0080(4) -0.0011(4) 0.0008(4) -0.0040(5)
S32 0.0245(6) 0.0083(4) 0.0092(4) -0.0008(3) 0.0007(4) -0.0059(4)
S33 0.0262(6) 0.0098(5) 0.0080(4) 0.0017(3) 0.0006(4) -0.0047(4)
S34 0.0187(6) 0.0054(4) 0.0083(4) 0.0009(3) 0.0012(4) -0.0050(4)
S35 0.0176(6) 0.0048(4) 0.0087(4) -0.0002(3) 0.0019(4) -0.0051(4)
S36 0.0197(6) 0.0044(4) 0.0091(4) 0.0013(3) 0.0017(4) -0.0050(4)
S37 0.0184(6) 0.0041(4) 0.0084(4) 0.0014(3) 0.0014(4) -0.0047(4)
S38 0.0205(6) 0.0089(5) 0.0091(4) 0.0029(4) 0.0017(4) -0.0030(4)
S39 0.0205(6) 0.0078(4) 0.0087(4) -0.0014(3) 0.0007(4) -0.0040(4)
S40 0.0250(7) 0.0223(5) 0.0087(4) -0.0011(4) 0.0007(4) -0.0035(5)
S41 0.0237(7) 0.0192(5) 0.0074(4) -0.0021(4) -0.0006(4) -0.0048(4)
S42 0.0176(6) 0.0068(4) 0.0087(4) -0.0021(3) 0.0007(4) -0.0039(4)
S43 0.0179(6) 0.0078(5) 0.0077(4) 0.0012(3) 0.0009(4) -0.0046(4)
S44 0.0176(6) 0.0043(4) 0.0081(4) 0.0005(3) 0.0006(4) -0.0049(4)
S45 0.0181(6) 0.0044(4) 0.0081(4) -0.0003(3) 0.0006(4) -0.0055(4)
S46 0.0192(6) 0.0048(4) 0.0083(4) 0.0000(3) 0.0017(4) -0.0049(4)
S47 0.0191(6) 0.0049(4) 0.0070(4) 0.0007(3) 0.0004(4) -0.0048(4)
S48 0.0231(6) 0.0097(5) 0.0083(4) 0.0021(3) 0.0012(4) -0.0027(4)
S49 0.0258(6) 0.0086(4) 0.0076(4) -0.0008(3) -0.0003(4) -0.0058(4)
S50 0.0431(8) 0.0221(5) 0.0085(4) 0.0008(4) -0.0048(5) -0.0074(5)
S51 0.0296(7) 0.0189(5) 0.0093(4) -0.0040(4) -0.0016(4) -0.0025(5)
S52 0.0182(6) 0.0064(4) 0.0116(4) -0.0028(3) 0.0013(4) -0.0035(4)
S53 0.0205(6) 0.0075(5) 0.0087(4) 0.0001(3) 0.0004(4) -0.0012(4)
S54 0.0183(6) 0.0038(4) 0.0100(4) 0.0008(3) 0.0031(4) -0.0044(4)
S55 0.0206(6) 0.0042(4) 0.0087(4) -0.0001(3) 0.0010(4) -0.0049(4)
S56 0.0190(6) 0.0045(4) 0.0104(4) 0.0002(3) 0.0018(4) -0.0045(4)
S57 0.0199(6) 0.0048(4) 0.0082(4) 0.0011(3) 0.0015(4) -0.0042(4)
S58 0.0289(7) 0.0096(5) 0.0087(4) 0.0026(3) 0.0006(4) -0.0030(4)
S59 0.0228(6) 0.0074(4) 0.0087(4) -0.0001(3) 0.0005(4) -0.0030(4)
S60 0.0555(9) 0.0164(5) 0.0089(5) -0.0003(4) -0.0043(5) 0.0022(5)
N1 0.022(2) 0.0086(16) 0.0274(18) -0.0026(13) 0.0050(16) -0.0042(15)
N2 0.020(2) 0.0113(16) 0.0153(15) -0.0036(12) 0.0035(14) -0.0055(14)
N3 0.057(4) 0.041(3) 0.122(5) 0.028(3) 0.040(3) 0.000(3)
N4 0.050(3) 0.034(2) 0.0238(19) 0.0057(16) 0.0102(19) -0.010(2)
N5 0.037(3) 0.045(2) 0.0193(18) -0.0030(17) 0.0033(18) -0.013(2)
C1 0.019(2) 0.0092(19) 0.0092(17) 0.0007(14) 0.0011(16) -0.0031(16)
C2 0.015(2) 0.0067(18) 0.0096(17) -0.0014(14) 0.0011(16) -0.0028(16)
C3 0.014(2) 0.0079(18) 0.0108(17) -0.0009(14) 0.0026(16) -0.0030(16)
C4 0.005(2) 0.0077(18) 0.0098(17) 0.0004(14) -0.0019(15) -0.0025(15)
C5 0.012(2) 0.0026(17) 0.0098(17) -0.0028(13) 0.0000(15) -0.0045(15)
C6 0.009(2) 0.0137(19) 0.0107(17) 0.0002(15) -0.0002(16) -0.0013(16)
C7 0.015(2) 0.0092(18) 0.0077(16) -0.0005(14) 0.0017(16) -0.0026(16)
C8 0.010(2) 0.0064(17) 0.0087(16) -0.0033(14) -0.0003(15) -0.0038(15)
C9 0.010(2) 0.0087(18) 0.0083(16) 0.0008(14) -0.0015(15) -0.0035(15)
C10 0.011(2) 0.0080(18) 0.0105(17) 0.0004(14) 0.0021(15) -0.0009(16)
C11 0.009(2) 0.0084(18) 0.0096(17) -0.0010(14) 0.0001(15) -0.0027(15)
C12 0.013(2) 0.0076(18) 0.0104(17) 0.0004(14) -0.0018(16) -0.0059(16)
C13 0.011(2) 0.0132(19) 0.0086(17) -0.0004(14) 0.0025(15) -0.0028(16)
C14 0.007(2) 0.0091(18) 0.0082(16) -0.0041(14) 0.0005(15) -0.0043(15)
C15 0.011(2) 0.0094(18) 0.0097(17) -0.0034(14) -0.0013(15) -0.0025(16)
C16 0.011(2) 0.0100(18) 0.0096(17) 0.0024(14) 0.0014(15) -0.0050(16)
C17 0.012(2) 0.0060(18) 0.0090(16) -0.0018(14) -0.0007(15) -0.0037(15)
C18 0.020(2) 0.0126(19) 0.0090(17) 0.0041(14) 0.0021(16) -0.0046(17)
C19 0.018(2) 0.0099(18) 0.0099(17) 0.0020(14) -0.0002(16) -0.0020(16)
C20 0.014(2) 0.0071(18) 0.0118(17) -0.0037(14) 0.0008(16) -0.0037(16)
C21 0.014(2) 0.0071(18) 0.0079(16) 0.0002(14) 0.0001(15) -0.0003(16)
C22 0.007(2) 0.0081(18) 0.0131(17) -0.0021(14) -0.0021(15) -0.0016(15)
C23 0.005(2) 0.0091(18) 0.0081(16) -0.0030(14) -0.0018(15) -0.0028(15)
C24 0.012(2) 0.0126(19) 0.0114(17) 0.0002(14) 0.0030(16) -0.0040(16)
C25 0.013(2) 0.0088(18) 0.0092(17) -0.0031(14) 0.0000(16) -0.0055(16)
C26 0.006(2) 0.0061(17) 0.0077(16) -0.0026(14) -0.0019(15) -0.0037(15)
C27 0.006(2) 0.0078(18) 0.0101(17) -0.0041(14) -0.0011(15) -0.0014(15)
C28 0.014(2) 0.0059(17) 0.0097(17) 0.0001(14) 0.0005(15) -0.0026(15)
C29 0.014(2) 0.0068(18) 0.0105(17) -0.0015(14) 0.0035(16) -0.0040(16)
C30 0.021(2) 0.0110(19) 0.0069(16) 0.0007(14) 0.0006(16) -0.0030(17)
C31 0.015(2) 0.0095(18) 0.0084(17) -0.0028(14) 0.0000(16) -0.0009(16)
C32 0.009(2) 0.0041(17) 0.0098(17) -0.0041(13) -0.0011(15) -0.0046(15)
C33 0.008(2) 0.0077(18) 0.0089(17) -0.0014(14) -0.0037(15) -0.0004(15)
C34 0.017(2) 0.0055(18) 0.0101(17) 0.0022(14) 0.0022(16) -0.0023(16)
C35 0.017(2) 0.0042(17) 0.0103(17) -0.0003(14) 0.0007(16) -0.0037(16)
C36 0.020(2) 0.0089(18) 0.0099(17) 0.0022(14) 0.0006(16) 0.0002(17)
C37 0.027(3) 0.015(2) 0.043(3) -0.0019(19) 0.009(2) -0.002(2)
C38 0.025(3) 0.018(2) 0.056(3) 0.012(2) 0.002(2) 0.003(2)
C39 0.027(3) 0.021(2) 0.034(2) 0.0132(19) -0.005(2) -0.008(2)
C40 0.023(3) 0.019(2) 0.023(2) 0.0053(17) 0.0034(19) -0.0065(19)
C41 0.022(3) 0.0083(18) 0.0195(19) -0.0012(15) 0.0038(18) -0.0084(17)
C42 0.020(3) 0.0079(18) 0.0148(18) 0.0007(14) 0.0047(17) -0.0074(16)
C43 0.026(3) 0.013(2) 0.0166(19) -0.0044(15) 0.0033(18) -0.0069(18)
C44 0.028(3) 0.013(2) 0.031(2) -0.0060(17) 0.011(2) -0.0014(19)
C45 0.019(3) 0.019(2) 0.033(2) 0.0024(18) 0.005(2) -0.0001(19)
C46 0.024(3) 0.018(2) 0.021(2) 0.0011(17) 0.0041(19) -0.0067(19)
C47 0.028(3) 0.014(2) 0.026(2) -0.0106(16) 0.0065(19) -0.0061(19)
C48 0.029(3) 0.021(2) 0.024(2) -0.0097(17) 0.006(2) -0.004(2)
C49 0.086(5) 0.077(5) 0.109(6) 0.033(4) 0.030(4) -0.021(4)
C50 0.054(4) 0.037(3) 0.097(5) 0.016(3) 0.040(4) -0.007(3)
C51 0.046(4) 0.041(3) 0.073(4) -0.019(3) 0.027(3) -0.028(3)
C52 0.037(3) 0.019(2) 0.017(2) -0.0031(17) 0.001(2) -0.001(2)
C53 0.048(4) 0.017(2) 0.031(2) 0.0055(19) 0.011(2) -0.007(2)
C54 0.043(3) 0.022(2) 0.0139(19) 0.0002(17) -0.003(2) -0.003(2)

loop_
_atom_type_symbol
_atom_type_description
_atom_type_scat_dispersion_real
_atom_type_scat_dispersion_imag
_atom_type_scat_source
C C 0.0181 0.0091
;
International Tables for Crystallography
(Vol. C, Tables 4.2.6.8 and 6.1.1.4)
;
H H 0.0000 0.0000
;
International Tables for Crystallography
(Vol. C, Table 6.1.1.4)
;
N N 0.0311 0.0180
;
International Tables for Crystallography
(Vol. C, Tables 4.2.6.8 and 6.1.1.4)
;
Ni Ni -3.0029 0.5091
;
International Tables for Crystallography
(Vol. C, Tables 4.2.6.8 and 6.1.1.4)
;
S S 0.3331 0.5567
;
International Tables for Crystallography
(Vol. C, Tables 4.2.6.8 and 6.1.1.4)
;

loop_
_geom_angle_atom_site_label_1
_geom_angle_atom_site_label_2
_geom_angle_atom_site_label_3
_geom_angle
S4 Ni1 S7 179.31(4)
S4 Ni1 S5 92.29(4)
S7 Ni1 S5 87.27(4)
S4 Ni1 S6 87.53(4)
S7 Ni1 S6 92.91(4)
S5 Ni1 S6 178.77(4)
S15 Ni2 S14 92.95(4)
S15 Ni2 S16 178.56(5)
S14 Ni2 S16 87.11(4)
S15 Ni2 S17 87.24(4)
S14 Ni2 S17 177.74(5)
S16 Ni2 S17 92.75(4)
S25 Ni3 S27 85.11(4)
S25 Ni3 S24 92.74(4)
S27 Ni3 S24 177.83(4)
S25 Ni3 S26 177.55(4)
S27 Ni3 S26 93.25(4)
S24 Ni3 S26 88.87(4)
S37 Ni4 S36 92.49(4)
S37 Ni4 S34 177.89(5)
S36 Ni4 S34 86.70(4)
S37 Ni4 S35 87.81(4)
S36 Ni4 S35 177.20(5)
S34 Ni4 S35 93.09(4)
S44 Ni5 S47 177.88(5)
S44 Ni5 S45 92.81(4)
S47 Ni5 S45 87.08(4)
S44 Ni5 S46 86.83(4)
S47 Ni5 S46 93.26(4)
S45 Ni5 S46 179.49(4)
S55 Ni6 S54 92.83(4)
S55 Ni6 S57 85.12(4)
S54 Ni6 S57 177.89(4)
S55 Ni6 S56 178.31(4)
S54 Ni6 S56 88.78(4)
S57 Ni6 S56 93.27(4)
C1 S2 C2 97.56(16)
C3 S3 C1 97.59(16)
C2 S4 Ni1 103.16(12)
C3 S5 Ni1 103.12(12)
C4 S6 Ni1 102.10(12)
C5 S7 Ni1 102.65(12)
C6 S8 C4 97.38(16)
C6 S9 C5 97.46(16)
C7 S12 C8 97.35(16)
C7 S13 C9 97.36(16)
C8 S14 Ni2 102.56(12)
C9 S15 Ni2 103.07(12)
C10 S16 Ni2 102.99(12)
C11 S17 Ni2 102.57(12)
C12 S18 C10 97.44(16)
C12 S19 C11 97.21(16)
C13 S22 C14 96.96(16)
C13 S23 C15 96.91(16)
C14 S24 Ni3 102.58(12)
C15 S25 Ni3 103.11(12)
C16 S26 Ni3 101.80(12)
C17 S27 Ni3 102.63(12)
C18 S28 C16 97.16(16)
C18 S29 C17 97.04(16)
C19 S32 C20 97.18(16)
C19 S33 C21 97.31(16)
C20 S34 Ni4 102.86(12)
C21 S35 Ni4 102.50(12)
C22 S36 Ni4 103.35(12)
C23 S37 Ni4 103.21(12)
C22 S38 C24 96.61(16)
C24 S39 C23 96.99(16)
C25 S42 C26 97.12(16)
C25 S43 C27 97.04(16)
C26 S44 Ni5 102.98(12)
C27 S45 Ni5 102.74(12)
C28 S46 Ni5 102.27(12)
C29 S47 Ni5 102.55(12)
C30 S48 C28 97.38(16)
C30 S49 C29 97.42(16)
C31 S52 C32 97.16(16)
C31 S53 C33 96.72(16)
C32 S54 Ni6 102.50(12)
C33 S55 Ni6 103.16(12)
C34 S56 Ni6 102.16(12)
C35 S57 Ni6 102.62(12)
C36 S58 C34 97.43(16)
C36 S59 C35 97.64(16)
C37 N1 C41 121.6(4)
C37 N1 C48 120.1(3)
C41 N1 C48 118.3(3)
C46 N2 C42 122.2(3)
C46 N2 C47 119.8(3)
C42 N2 C47 118.0(3)
S1 C1 S3 123.0(2)
S1 C1 S2 123.4(2)
S3 C1 S2 113.56(19)
C3 C2 S4 121.5(3)
C3 C2 S2 114.9(3)
S4 C2 S2 123.6(2)
C2 C3 S5 119.9(3)
C2 C3 S3 116.4(3)
S5 C3 S3 123.6(2)
C5 C4 S6 121.2(3)
C5 C4 S8 115.8(2)
S6 C4 S8 123.0(2)
C4 C5 S7 121.1(2)
C4 C5 S9 115.7(3)
S7 C5 S9 123.2(2)
S10 C6 S9 123.6(2)
S10 C6 S8 122.7(2)
S9 C6 S8 113.63(19)
S11 C7 S12 123.2(2)
S11 C7 S13 123.2(2)
S12 C7 S13 113.64(18)
C9 C8 S14 121.1(2)
C9 C8 S12 115.6(2)
S14 C8 S12 123.3(2)
C8 C9 S15 120.3(3)
C8 C9 S13 116.0(2)
S15 C9 S13 123.6(2)
C11 C10 S16 120.6(3)
C11 C10 S18 116.0(2)
S16 C10 S18 123.4(2)
C10 C11 S17 121.1(2)
C10 C11 S19 115.7(2)
S17 C11 S19 123.3(2)
S20 C12 S19 123.3(2)
S20 C12 S18 123.0(2)
S19 C12 S18 113.71(18)
S21 C13 S23 122.8(2)
S21 C13 S22 123.0(2)
S23 C13 S22 114.20(18)
C15 C14 S24 121.4(2)
C15 C14 S22 115.3(2)
S24 C14 S22 123.3(2)
C14 C15 S25 120.2(3)
C14 C15 S23 116.6(2)
S25 C15 S23 123.2(2)
C17 C16 S26 121.3(3)
C17 C16 S28 115.3(3)
S26 C16 S28 123.4(2)
C16 C17 S27 121.0(3)
C16 C17 S29 116.8(3)
S27 C17 S29 122.2(2)
S30 C18 S29 122.3(2)
S30 C18 S28 124.0(2)
S29 C18 S28 113.73(19)
S31 C19 S33 123.9(2)
S31 C19 S32 122.3(2)
S33 C19 S32 113.82(18)
C21 C20 S34 120.9(3)
C21 C20 S32 115.8(3)
S34 C20 S32 123.3(2)
C20 C21 S35 120.6(3)
C20 C21 S33 115.6(2)
S35 C21 S33 123.8(2)
C23 C22 S36 120.1(3)
C23 C22 S38 116.6(2)
S36 C22 S38 123.3(2)
C22 C23 S37 120.8(2)
C22 C23 S39 115.7(2)
S37 C23 S39 123.5(2)
S40 C24 S39 123.4(2)
S40 C24 S38 122.5(2)
S39 C24 S38 114.09(19)
S41 C25 S42 124.2(2)
S41 C25 S43 121.8(2)
S42 C25 S43 114.06(18)
C27 C26 S44 120.8(2)
C27 C26 S42 115.6(2)
S44 C26 S42 123.5(2)
C26 C27 S45 120.6(3)
C26 C27 S43 116.1(2)
S45 C27 S43 123.2(2)
C29 C28 S46 120.7(3)
C29 C28 S48 116.0(2)
S46 C28 S48 123.3(2)
C28 C29 S47 121.2(3)
C28 C29 S49 115.6(3)
S47 C29 S49 123.2(2)
S50 C30 S48 123.4(2)
S50 C30 S49 123.0(2)
S48 C30 S49 113.60(18)
S51 C31 S52 124.0(2)
S51 C31 S53 122.0(2)
S52 C31 S53 114.01(18)
C33 C32 S54 121.7(2)
C33 C32 S52 114.8(3)
S54 C32 S52 123.5(2)
C32 C33 S55 119.8(3)
C32 C33 S53 117.3(2)
S55 C33 S53 122.8(2)
C35 C34 S56 120.7(3)
C35 C34 S58 115.5(2)
S56 C34 S58 123.8(2)
C34 C35 S57 121.2(3)
C34 C35 S59 115.8(3)
S57 C35 S59 122.9(2)
S60 C36 S59 122.2(2)
S60 C36 S58 124.2(2)
S59 C36 S58 113.59(19)
N1 C37 C38 121.0(4)
N1 C37 H37 119.5
C38 C37 H37 119.5
C37 C38 C39 118.8(4)
C37 C38 H38 120.6
C39 C38 H38 120.6
C38 C39 C40 119.7(4)
C38 C39 H39 120.1
C40 C39 H39 120.1
C39 C40 C41 120.5(4)
C39 C40 H40 119.7
C41 C40 H40 119.7
N1 C41 C40 118.3(4)
N1 C41 C42 118.3(3)
C40 C41 C42 123.3(3)
N2 C42 C43 118.7(4)
N2 C42 C41 118.7(3)
C43 C42 C41 122.6(3)
C44 C43 C42 119.9(4)
C44 C43 H43 120.1
C42 C43 H43 120.1
C43 C44 C45 120.2(4)
C43 C44 H44 119.9
C45 C44 H44 119.9
C46 C45 C44 118.9(4)
C46 C45 H45 120.6
C44 C45 H45 120.6
N2 C46 C45 120.2(4)
N2 C46 H46 119.9
C45 C46 H46 119.9
N2 C47 C48 108.3(3)
N2 C47 H47A 110.0
C48 C47 H47A 110.0
N2 C47 H47B 110.0
C48 C47 H47B 110.0
H47A C47 H47B 108.4
N1 C48 C47 108.6(3)
N1 C48 H48A 110.0
C47 C48 H48A 110.0
N1 C48 H48B 110.0
C47 C48 H48B 110.0
H48A C48 H48B 108.4
C50 C49 H49A 109.5
C50 C49 H49B 109.5
H49A C49 H49B 109.5
C50 C49 H49C 109.5
H49A C49 H49C 109.5
H49B C49 H49C 109.5
N3 C50 C49 178.3(6)
C52 C51 H51A 109.5
C52 C51 H51B 109.5
H51A C51 H51B 109.5
C52 C51 H51C 109.5
H51A C51 H51C 109.5
H51B C51 H51C 109.5
N4 C52 C51 178.8(5)
C54 C53 H53A 109.5
C54 C53 H53B 109.5
H53A C53 H53B 109.5
C54 C53 H53C 109.5
H53A C53 H53C 109.5
H53B C53 H53C 109.5
N5 C54 C53 178.3(5)

loop_
_geom_bond_atom_site_label_1
_geom_bond_atom_site_label_2
_geom_bond_distance
Ni1 S4 2.1637(10)
Ni1 S7 2.1646(10)
Ni1 S5 2.1738(10)
Ni1 S6 2.1758(10)
Ni2 S15 2.1545(10)
Ni2 S14 2.1592(10)
Ni2 S16 2.1609(10)
Ni2 S17 2.1665(10)
Ni3 S25 2.1541(10)
Ni3 S27 2.1511(10)
Ni3 S24 2.1546(10)
Ni3 S26 2.1688(10)
Ni4 S37 2.1499(10)
Ni4 S36 2.1475(10)
Ni4 S34 2.1513(10)
Ni4 S35 2.1610(10)
Ni5 S44 2.1540(10)
Ni5 S47 2.1554(10)
Ni5 S45 2.1595(10)
Ni5 S46 2.1668(10)
Ni6 S55 2.1510(10)
Ni6 S54 2.1556(10)
Ni6 S57 2.1516(10)
Ni6 S56 2.1695(10)
S1 C1 1.640(3)
S2 C1 1.744(3)
S2 C2 1.752(3)
S3 C3 1.733(3)
S3 C1 1.739(3)
S4 C2 1.679(3)
S5 C3 1.694(3)
S6 C4 1.707(3)
S7 C5 1.701(3)
S8 C6 1.732(4)
S8 C4 1.746(3)
S9 C6 1.734(4)
S9 C5 1.744(3)
S10 C6 1.652(3)
S11 C7 1.645(3)
S12 C7 1.737(3)
S12 C8 1.748(3)
S13 C7 1.741(3)
S13 C9 1.739(3)
S14 C8 1.701(3)
S15 C9 1.699(3)
S16 C10 1.692(3)
S17 C11 1.694(3)
S18 C12 1.736(3)
S18 C10 1.734(3)
S19 C12 1.740(3)
S19 C11 1.743(3)
S20 C12 1.643(3)
S21 C13 1.647(3)
S22 C13 1.735(3)
S22 C14 1.749(3)
S23 C13 1.734(3)
S23 C15 1.733(3)
S24 C14 1.691(3)
S25 C15 1.692(3)
S26 C16 1.705(3)
S27 C17 1.698(3)
S28 C18 1.746(4)
S28 C16 1.747(3)
S29 C18 1.729(3)
S29 C17 1.740(3)
S30 C18 1.643(3)
S31 C19 1.651(3)
S32 C19 1.734(3)
S32 C20 1.741(3)
S33 C19 1.735(3)
S33 C21 1.742(3)
S34 C20 1.695(3)
S35 C21 1.702(3)
S36 C22 1.691(3)
S37 C23 1.684(3)
S38 C22 1.733(3)
S38 C24 1.745(3)
S39 C24 1.738(3)
S39 C23 1.738(3)
S40 C24 1.640(3)
S41 C25 1.651(3)
S42 C25 1.734(3)
S42 C26 1.741(3)
S43 C25 1.733(3)
S43 C27 1.737(3)
S44 C26 1.693(3)
S45 C27 1.700(3)
S46 C28 1.706(3)
S47 C29 1.699(3)
S48 C30 1.738(3)
S48 C28 1.738(3)
S49 C30 1.735(3)
S49 C29 1.744(3)
S50 C30 1.644(3)
S51 C31 1.652(3)
S52 C31 1.735(3)
S52 C32 1.750(3)
S53 C31 1.732(3)
S53 C33 1.730(3)
S54 C32 1.697(3)
S55 C33 1.705(3)
S56 C34 1.702(3)
S57 C35 1.695(3)
S58 C36 1.741(3)
S58 C34 1.740(3)
S59 C36 1.726(3)
S59 C35 1.739(3)
S60 C36 1.642(3)
N1 C37 1.341(5)
N1 C41 1.362(4)
N1 C48 1.485(5)
N2 C46 1.340(4)
N2 C42 1.355(4)
N2 C47 1.480(4)
N3 C50 1.145(6)
N4 C52 1.124(5)
N5 C54 1.133(5)
C2 C3 1.405(4)
C4 C5 1.383(4)
C8 C9 1.392(4)
C10 C11 1.397(4)
C14 C15 1.388(4)
C16 C17 1.380(4)
C20 C21 1.393(4)
C22 C23 1.392(4)
C26 C27 1.390(4)
C28 C29 1.391(4)
C32 C33 1.380(4)
C34 C35 1.394(4)
C37 C38 1.373(5)
C37 H37 0.9500
C38 C39 1.382(6)
C38 H38 0.9500
C39 C40 1.373(5)
C39 H39 0.9500
C40 C41 1.387(5)
C40 H40 0.9500
C41 C42 1.458(5)
C42 C43 1.384(5)
C43 C44 1.374(5)
C43 H43 0.9500
C44 C45 1.376(5)
C44 H44 0.9500
C45 C46 1.380(5)
C45 H45 0.9500
C46 H46 0.9500
C47 C48 1.496(5)
C47 H47A 0.9900
C47 H47B 0.9900
C48 H48A 0.9900
C48 H48B 0.9900
C49 C50 1.481(7)
C49 H49A 0.9800
C49 H49B 0.9800
C49 H49C 0.9800
C51 C52 1.453(6)
C51 H51A 0.9800
C51 H51B 0.9800
C51 H51C 0.9800
C53 C54 1.444(5)
C53 H53A 0.9800
C53 H53B 0.9800
C53 H53C 0.9800

loop_
_geom_torsion_atom_site_label_1
_geom_torsion_atom_site_label_2
_geom_torsion_atom_site_label_3
_geom_torsion_atom_site_label_4
_geom_torsion
C3 S3 C1 S1 -179.7(3)
C3 S3 C1 S2 0.1(2)
C2 S2 C1 S1 -179.9(3)
C2 S2 C1 S3 0.3(2)
Ni1 S4 C2 C3 1.3(3)
Ni1 S4 C2 S2 179.3(2)
C1 S2 C2 C3 -0.8(3)
C1 S2 C2 S4 -179.0(2)
S4 C2 C3 S5 -2.5(5)
S2 C2 C3 S5 179.3(2)
S4 C2 C3 S3 179.3(2)
S2 C2 C3 S3 1.1(4)
Ni1 S5 C3 C2 2.2(3)
Ni1 S5 C3 S3 -179.7(2)
C1 S3 C3 C2 -0.7(3)
C1 S3 C3 S5 -178.9(2)
Ni1 S6 C4 C5 -3.3(3)
Ni1 S6 C4 S8 178.91(19)
C6 S8 C4 C5 -0.4(3)
C6 S8 C4 S6 177.5(2)
S6 C4 C5 S7 4.2(5)
S8 C4 C5 S7 -177.93(19)
S6 C4 C5 S9 -178.00(19)
S8 C4 C5 S9 -0.1(4)
Ni1 S7 C5 C4 -2.5(3)
Ni1 S7 C5 S9 179.9(2)
C6 S9 C5 C4 0.5(3)
C6 S9 C5 S7 178.3(2)
C5 S9 C6 S10 -179.9(2)
C5 S9 C6 S8 -0.8(2)
C4 S8 C6 S10 179.9(2)
C4 S8 C6 S9 0.8(2)
C8 S12 C7 S11 179.8(2)
C8 S12 C7 S13 -0.1(2)
C9 S13 C7 S11 -180.0(2)
C9 S13 C7 S12 0.0(2)
Ni2 S14 C8 C9 2.0(3)
Ni2 S14 C8 S12 -178.95(19)
C7 S12 C8 C9 0.3(3)
C7 S12 C8 S14 -178.8(2)
S14 C8 C9 S15 -2.4(5)
S12 C8 C9 S15 178.43(19)
S14 C8 C9 S13 178.76(19)
S12 C8 C9 S13 -0.4(4)
Ni2 S15 C9 C8 1.4(3)
Ni2 S15 C9 S13 -179.9(2)
C7 S13 C9 C8 0.3(3)
C7 S13 C9 S15 -178.5(2)
Ni2 S16 C10 C11 -0.2(3)
Ni2 S16 C10 S18 -179.03(19)
C12 S18 C10 C11 -0.4(3)
C12 S18 C10 S16 178.5(2)
S16 C10 C11 S17 1.3(5)
S18 C10 C11 S17 -179.82(19)
S16 C10 C11 S19 -179.37(19)
S18 C10 C11 S19 -0.5(4)
Ni2 S17 C11 C10 -1.6(3)
Ni2 S17 C11 S19 179.1(2)
C12 S19 C11 C10 1.0(3)
C12 S19 C11 S17 -179.6(2)
C11 S19 C12 S20 178.5(2)
C11 S19 C12 S18 -1.2(2)
C10 S18 C12 S20 -178.7(2)
C10 S18 C12 S19 1.0(2)
C15 S23 C13 S21 -180.0(2)
C15 S23 C13 S22 0.3(2)
C14 S22 C13 S21 -179.9(2)
C14 S22 C13 S23 -0.2(2)
Ni3 S24 C14 C15 -0.4(3)
Ni3 S24 C14 S22 178.58(19)
C13 S22 C14 C15 0.0(3)
C13 S22 C14 S24 -179.0(2)
S24 C14 C15 S25 -0.8(5)
S22 C14 C15 S25 -179.84(19)
S24 C14 C15 S23 179.23(19)
S22 C14 C15 S23 0.2(4)
Ni3 S25 C15 C14 1.5(3)
Ni3 S25 C15 S23 -178.5(2)
C13 S23 C15 C14 -0.3(3)
C13 S23 C15 S25 179.7(2)
Ni3 S26 C16 C17 -2.2(3)
Ni3 S26 C16 S28 177.1(2)
C18 S28 C16 C17 1.1(3)
C18 S28 C16 S26 -178.2(2)
S26 C16 C17 S27 1.3(5)
S28 C16 C17 S27 -177.94(19)
S26 C16 C17 S29 178.82(19)
S28 C16 C17 S29 -0.5(4)
Ni3 S27 C17 C16 0.3(3)
Ni3 S27 C17 S29 -177.02(19)
C18 S29 C17 C16 -0.4(3)
C18 S29 C17 S27 177.0(2)
C17 S29 C18 S30 -177.3(3)
C17 S29 C18 S28 1.1(2)
C16 S28 C18 S30 177.1(3)
C16 S28 C18 S29 -1.3(2)
C21 S33 C19 S31 176.7(3)
C21 S33 C19 S32 -2.1(2)
C20 S32 C19 S31 -174.6(2)
C20 S32 C19 S33 4.3(2)
Ni4 S34 C20 C21 -1.3(3)
Ni4 S34 C20 S32 179.1(2)
C19 S32 C20 C21 -5.7(3)
C19 S32 C20 S34 173.9(2)
S34 C20 C21 S35 3.0(5)
S32 C20 C21 S35 -177.40(19)
S34 C20 C21 S33 -174.5(2)
S32 C20 C21 S33 5.1(4)
Ni4 S35 C21 C20 -2.9(3)
Ni4 S35 C21 S33 174.4(2)
C19 S33 C21 C20 -1.7(3)
C19 S33 C21 S35 -179.2(2)
Ni4 S36 C22 C23 -0.2(3)
Ni4 S36 C22 S38 -179.94(19)
C24 S38 C22 C23 0.6(3)
C24 S38 C22 S36 -179.7(2)
S36 C22 C23 S37 0.3(5)
S38 C22 C23 S37 -179.99(19)
S36 C22 C23 S39 179.72(19)
S38 C22 C23 S39 -0.5(4)
Ni4 S37 C23 C22 -0.2(3)
Ni4 S37 C23 S39 -179.56(19)
C24 S39 C23 C22 0.2(3)
C24 S39 C23 S37 179.6(2)
C23 S39 C24 S40 -179.4(2)
C23 S39 C24 S38 0.3(2)
C22 S38 C24 S40 179.2(2)
C22 S38 C24 S39 -0.5(2)
C26 S42 C25 S41 -179.0(2)
C26 S42 C25 S43 0.6(2)
C27 S43 C25 S41 179.4(2)
C27 S43 C25 S42 -0.2(2)
Ni5 S44 C26 C27 1.9(3)
Ni5 S44 C26 S42 -178.78(19)
C25 S42 C26 C27 -0.9(3)
C25 S42 C26 S44 179.7(2)
S44 C26 C27 S45 -1.8(4)
S42 C26 C27 S45 178.79(19)
S44 C26 C27 S43 -179.73(19)
S42 C26 C27 S43 0.9(4)
Ni5 S45 C27 C26 0.7(3)
Ni5 S45 C27 S43 178.41(19)
C25 S43 C27 C26 -0.4(3)
C25 S43 C27 S45 -178.2(2)
Ni5 S46 C28 C29 -0.2(3)
Ni5 S46 C28 S48 179.3(2)
C30 S48 C28 C29 2.0(3)
C30 S48 C28 S46 -177.5(2)
S46 C28 C29 S47 0.3(5)
S48 C28 C29 S47 -179.28(19)
S46 C28 C29 S49 177.88(19)
S48 C28 C29 S49 -1.7(4)
Ni5 S47 C29 C28 -0.2(3)
Ni5 S47 C29 S49 -177.6(2)
C30 S49 C29 C28 0.5(3)
C30 S49 C29 S47 178.0(2)
C28 S48 C30 S50 179.0(3)
C28 S48 C30 S49 -1.6(2)
C29 S49 C30 S50 -179.7(2)
C29 S49 C30 S48 0.9(2)
C32 S52 C31 S51 179.8(2)
C32 S52 C31 S53 0.4(2)
C33 S53 C31 S51 180.0(2)
C33 S53 C31 S52 -0.6(2)
Ni6 S54 C32 C33 0.7(3)
Ni6 S54 C32 S52 179.1(2)
C31 S52 C32 C33 0.0(3)
C31 S52 C32 S54 -178.6(2)
S54 C32 C33 S55 -1.2(5)
S52 C32 C33 S55 -179.85(19)
S54 C32 C33 S53 178.20(19)
S52 C32 C33 S53 -0.4(4)
Ni6 S55 C33 C32 1.1(3)
Ni6 S55 C33 S53 -178.32(19)
C31 S53 C33 C32 0.6(3)
C31 S53 C33 S55 180.0(2)
Ni6 S56 C34 C35 -2.0(3)
Ni6 S56 C34 S58 179.2(2)
C36 S58 C34 C35 2.5(3)
C36 S58 C34 S56 -178.7(2)
S56 C34 C35 S57 1.1(5)
S58 C34 C35 S57 180.0(2)
S56 C34 C35 S59 179.0(2)
S58 C34 C35 S59 -2.1(4)
Ni6 S57 C35 C34 0.5(3)
Ni6 S57 C35 S59 -177.3(2)
C36 S59 C35 C34 0.6(3)
C36 S59 C35 S57 178.5(2)
C35 S59 C36 S60 -177.6(2)
C35 S59 C36 S58 1.1(2)
C34 S58 C36 S60 176.6(3)
C34 S58 C36 S59 -2.0(2)
C41 N1 C37 C38 1.1(6)
C48 N1 C37 C38 -177.3(4)
N1 C37 C38 C39 0.8(6)
C37 C38 C39 C40 -1.4(6)
C38 C39 C40 C41 0.1(6)
C37 N1 C41 C40 -2.4(5)
C48 N1 C41 C40 176.0(3)
C37 N1 C41 C42 177.0(3)
C48 N1 C41 C42 -4.6(5)
C39 C40 C41 N1 1.7(5)
C39 C40 C41 C42 -177.6(3)
C46 N2 C42 C43 -2.1(5)
C47 N2 C42 C43 179.1(3)
C46 N2 C42 C41 178.1(3)
C47 N2 C42 C41 -0.7(5)
N1 C41 C42 N2 26.1(5)
C40 C41 C42 N2 -154.6(3)
N1 C41 C42 C43 -153.8(3)
C40 C41 C42 C43 25.6(5)
N2 C42 C43 C44 2.3(5)
C41 C42 C43 C44 -177.9(3)
C42 C43 C44 C45 -1.0(6)
C43 C44 C45 C46 -0.6(6)
C42 N2 C46 C45 0.5(5)
C47 N2 C46 C45 179.3(3)
C44 C45 C46 N2 0.9(6)
C46 N2 C47 C48 139.2(3)
C42 N2 C47 C48 -42.0(4)
C37 N1 C48 C47 140.4(3)
C41 N1 C48 C47 -38.1(4)
N2 C47 C48 N1 59.6(4)
